data_4088615
loop_
_publ_author_name
'Holtrichter-R\"o\&smann, Thorsten'
'H\"ager, Ina'
'Daniliuc, Constantin-Gabriel'
'Fr\"ohlich, Roland'
'Bergander, Klaus'
'Troll, Carsten'
'Rieger, Bernhard'
'Rojas, Ren\'e S.'
'W\"urthwein, Ernst-Ulrich'

_publ_section_title
;
 Catalytically Active N-Acylamidine--Zirconium Complexes: Synthesis,
 Structures, and Application in Ethylene Polymerization
;
_journal_issue 11
_journal_name_full Organometallics
_journal_page_first 1906
_journal_paper_doi 10.1021/acs.organomet.6b00240
_journal_volume 35
_journal_year 2016
_chemical_formula_sum 'C27 H29 Cl3 N4 O Zr'
_chemical_formula_weight 623.11
_space_group_IT_number 14
_space_group_name_Hall '-P 2ybc'
_space_group_name_H-M_alt 'P 1 21/c 1'
_symmetry_cell_setting monoclinic
_symmetry_space_group_name_H-M 'P 1 21/c 1'
_atom_sites_solution_hydrogens geom
_atom_sites_solution_primary direct
_atom_sites_solution_secondary difmap
_audit_creation_method SHELXL-97
_cell_angle_alpha 90.00
_cell_angle_beta 94.156(2)
_cell_angle_gamma 90.00
_cell_formula_units_Z 4
_cell_length_a 11.4443(2)
_cell_length_b 11.2621(3)
_cell_length_c 20.7625(5)
_cell_measurement_reflns_used 5792
_cell_measurement_temperature 223(2)
_cell_measurement_theta_max 27.88
_cell_measurement_theta_min 4.08
_cell_volume 2668.98(11)
_computing_cell_refinement 'Collect (Nonius B.V., 1998)'
_computing_data_collection 'Collect (Nonius B.V., 1998)'
_computing_data_reduction 'Denzo-SMN (Otwinowski & Minor, 1997)'
_computing_molecular_graphics 'XP (BrukerAXS, 2000)'
_computing_publication_material 'SHELXL-97 (Sheldrick, 1997)'
_computing_structure_refinement 'SHELXL-97 (Sheldrick, 1997)'
_computing_structure_solution 'SHELXS-97 (Sheldrick, 1990)'
_diffrn_ambient_temperature 223(2)
_diffrn_measured_fraction_theta_full 0.980
_diffrn_measured_fraction_theta_max 0.980
_diffrn_measurement_device_type 'Nonius KappaCCD APEXII'
_diffrn_measurement_method '\w and \f scans'
_diffrn_radiation_monochromator 'Montel mirror'
_diffrn_radiation_source 'rotating anode Nonius FR591'
_diffrn_radiation_type MoK\a
_diffrn_radiation_wavelength 0.71073
_diffrn_reflns_av_R_equivalents 0.0420
_diffrn_reflns_av_sigmaI/netI 0.0457
_diffrn_reflns_limit_h_max 15
_diffrn_reflns_limit_h_min -14
_diffrn_reflns_limit_k_max 13
_diffrn_reflns_limit_k_min -14
_diffrn_reflns_limit_l_max 26
_diffrn_reflns_limit_l_min -26
_diffrn_reflns_number 10494
_diffrn_reflns_theta_full 27.85
_diffrn_reflns_theta_max 27.85
_diffrn_reflns_theta_min 4.12
_exptl_absorpt_coefficient_mu 0.741
_exptl_absorpt_correction_T_max 0.9781
_exptl_absorpt_correction_T_min 0.7921
_exptl_absorpt_correction_type multi-scan
_exptl_absorpt_process_details 'Denzo (Otwinowski, Borek, Majewski & Minor, 2003)'
_exptl_crystal_colour 'light yellow'
_exptl_crystal_density_diffrn 1.551
_exptl_crystal_density_method 'not measured'
_exptl_crystal_description plate
_exptl_crystal_F_000 1272
_exptl_crystal_size_max 0.33
_exptl_crystal_size_mid 0.30
_exptl_crystal_size_min 0.03
_refine_diff_density_max 1.294
_refine_diff_density_min -0.600
_refine_diff_density_rms 0.088
_refine_ls_extinction_method none
_refine_ls_goodness_of_fit_ref 1.065
_refine_ls_hydrogen_treatment mixed
_refine_ls_matrix_type full
_refine_ls_number_parameters 375
_refine_ls_number_reflns 6211
_refine_ls_number_restraints 193
_refine_ls_restrained_S_all 1.061
_refine_ls_R_factor_all 0.0733
_refine_ls_R_factor_gt 0.0565
_refine_ls_shift/su_max 0.001
_refine_ls_shift/su_mean 0.000
_refine_ls_structure_factor_coef Fsqd
_refine_ls_weighting_details 'calc w=1/[\s^2^(Fo^2^)+(0.0524P)^2^+6.2420P] where P=(Fo^2^+2Fc^2^)/3'
_refine_ls_weighting_scheme calc
_refine_ls_wR_factor_gt 0.1344
_refine_ls_wR_factor_ref 0.1472
_reflns_number_gt 4999
_reflns_number_total 6211
_reflns_threshold_expression >2sigma(I)
_cod_data_source_file om6b00240_si_004.cif
_cod_data_source_block erk6030
_cod_original_sg_symbol_H-M P21/c
_cod_database_code 4088615

loop_
_symmetry_equiv_pos_as_xyz
'x, y, z'
'-x, y+1/2, -z+1/2'
'-x, -y, -z'
'x, -y-1/2, z-1/2'

loop_
_atom_site_label
_atom_site_type_symbol
_atom_site_fract_x
_atom_site_fract_y
_atom_site_fract_z
_atom_site_U_iso_or_equiv
_atom_site_adp_type
_atom_site_occupancy
_atom_site_symmetry_multiplicity
_atom_site_calc_flag
_atom_site_refinement_flags
_atom_site_disorder_assembly
_atom_site_disorder_group
Zr1 Zr 0.86382(3) 0.36566(3) 0.181628(17) 0.03524(12) Uani 1 1 d D . .
C11 C 0.9089(16) 0.2622(12) 0.2891(5) 0.051(3) Uani 0.506(15) 1 d PDU A 1
H11 H 0.9450 0.1872 0.2898 0.062 Uiso 0.506(15) 1 calc PR A 1
C12 C 0.9666(10) 0.3709(17) 0.2944(5) 0.051(3) Uani 0.506(15) 1 d PDU A 1
H12 H 1.0483 0.3814 0.2992 0.061 Uiso 0.506(15) 1 calc PR A 1
C13 C 0.8835(15) 0.4613(12) 0.2912(5) 0.052(3) Uani 0.506(15) 1 d PDU A 1
H13 H 0.8984 0.5434 0.2935 0.063 Uiso 0.506(15) 1 calc PR A 1
C14 C 0.7726(11) 0.4063(16) 0.2839(5) 0.053(3) Uani 0.506(15) 1 d PDU A 1
H14 H 0.6997 0.4451 0.2803 0.063 Uiso 0.506(15) 1 calc PR A 1
C15 C 0.7909(14) 0.2828(14) 0.2830(5) 0.049(3) Uani 0.506(15) 1 d PDU A 1
H15 H 0.7321 0.2244 0.2788 0.059 Uiso 0.506(15) 1 calc PR A 1
C11A C 0.9511(12) 0.3136(16) 0.2926(5) 0.049(3) Uani 0.494(15) 1 d PDU A 2
H11A H 1.0269 0.2810 0.2966 0.059 Uiso 0.494(15) 1 calc PR A 2
C12A C 0.9248(14) 0.4350(13) 0.2938(5) 0.049(3) Uani 0.494(15) 1 d PDU A 2
H12A H 0.9794 0.4972 0.2989 0.059 Uiso 0.494(15) 1 calc PR A 2
C13A C 0.8019(15) 0.4474(12) 0.2859(6) 0.051(3) Uani 0.494(15) 1 d PDU A 2
H13A H 0.7591 0.5187 0.2839 0.061 Uiso 0.494(15) 1 calc PR A 2
C14A C 0.7565(11) 0.3311(16) 0.2818(5) 0.049(3) Uani 0.494(15) 1 d PDU A 2
H14A H 0.6766 0.3109 0.2777 0.058 Uiso 0.494(15) 1 calc PR A 2
C15A C 0.8504(18) 0.2504(10) 0.2849(5) 0.055(3) Uani 0.494(15) 1 d PDU A 2
H15A H 0.8444 0.1673 0.2821 0.066 Uiso 0.494(15) 1 calc PR A 2
Cl1 Cl 0.88335(11) 0.15563(10) 0.14764(6) 0.0513(3) Uani 1 1 d . A .
Cl2 Cl 1.07071(10) 0.40720(12) 0.16334(5) 0.0522(3) Uani 1 1 d . A .
Cl3 Cl 0.82104(11) 0.57994(10) 0.15521(6) 0.0535(3) Uani 1 1 d . A .
O1 O 0.6777(2) 0.3403(2) 0.15132(12) 0.0369(6) Uani 1 1 d . A .
C2 C 0.6343(3) 0.3538(3) 0.09364(18) 0.0363(8) Uani 1 1 d . . .
N3 N 0.5225(3) 0.3516(3) 0.07466(16) 0.0409(7) Uani 1 1 d . A .
C4 C 0.4397(3) 0.3604(4) 0.11654(18) 0.0375(8) Uani 1 1 d . . .
N5 N 0.3412(3) 0.3005(3) 0.10791(16) 0.0376(7) Uani 1 1 d . A .
H5 H 0.295(4) 0.318(4) 0.1363(19) 0.028(10) Uiso 1 1 d . . .
C21 C 0.7177(3) 0.3659(3) 0.04241(18) 0.0368(8) Uani 1 1 d . A .
N22 N 0.8312(3) 0.3705(3) 0.06501(15) 0.0384(7) Uani 1 1 d . A .
C23 C 0.9103(4) 0.3780(4) 0.0218(2) 0.0452(10) Uani 1 1 d . . .
H23 H 0.9897 0.3815 0.0369 0.054 Uiso 1 1 calc R A .
C24 C 0.8830(4) 0.3808(4) -0.0443(2) 0.0513(11) Uani 1 1 d . A .
H24 H 0.9425 0.3849 -0.0731 0.062 Uiso 1 1 calc R . .
C25 C 0.7678(4) 0.3775(4) -0.0666(2) 0.0512(11) Uani 1 1 d . . .
H25 H 0.7466 0.3799 -0.1112 0.061 Uiso 1 1 calc R A .
C26 C 0.6829(4) 0.3706(4) -0.02294(19) 0.0452(10) Uani 1 1 d . A .
H26 H 0.6031 0.3690 -0.0371 0.054 Uiso 1 1 calc R . .
C41 C 0.4448(4) 0.4456(4) 0.1722(2) 0.0417(9) Uani 1 1 d . A .
N42 N 0.3719(4) 0.4190(4) 0.21765(18) 0.0551(10) Uani 1 1 d . . .
C43 C 0.3685(5) 0.4928(6) 0.2670(3) 0.0708(16) Uani 1 1 d . A .
H43 H 0.3166 0.4760 0.2989 0.085 Uiso 1 1 calc R . .
C44 C 0.4371(6) 0.5924(6) 0.2741(3) 0.0765(19) Uani 1 1 d . . .
H44 H 0.4327 0.6415 0.3105 0.092 Uiso 1 1 calc R A .
C45 C 0.5118(5) 0.6200(5) 0.2279(3) 0.0721(17) Uani 1 1 d . A .
H45 H 0.5589 0.6884 0.2318 0.086 Uiso 1 1 calc R . .
C46 C 0.5170(4) 0.5439(4) 0.1743(3) 0.0557(12) Uani 1 1 d . . .
H46 H 0.5673 0.5594 0.1414 0.067 Uiso 1 1 calc R A .
C51 C 0.3049(3) 0.2098(4) 0.05887(18) 0.0383(8) Uani 1 1 d . . .
C52 C 0.1799(4) 0.1725(5) 0.0737(2) 0.0548(12) Uani 1 1 d . A .
H52A H 0.1810 0.1402 0.1175 0.066 Uiso 1 1 calc R . .
H52B H 0.1282 0.2420 0.0712 0.066 Uiso 1 1 calc R . .
C53 C 0.3838(4) 0.1005(4) 0.0646(2) 0.0482(10) Uani 1 1 d . A .
H53A H 0.3859 0.0692 0.1087 0.058 Uiso 1 1 calc R . .
H53B H 0.4637 0.1223 0.0553 0.058 Uiso 1 1 calc R . .
C54 C 0.3022(4) 0.2602(4) -0.0097(2) 0.0492(10) Uani 1 1 d . A .
H54A H 0.3813 0.2833 -0.0198 0.059 Uiso 1 1 calc R . .
H54B H 0.2521 0.3308 -0.0130 0.059 Uiso 1 1 calc R . .
C55 C 0.1335(4) 0.0792(5) 0.0254(3) 0.0610(13) Uani 1 1 d . . .
H55 H 0.0531 0.0561 0.0349 0.073 Uiso 1 1 calc R A .
C56 C 0.3360(4) 0.0051(4) 0.0164(2) 0.0521(11) Uani 1 1 d . . .
H56 H 0.3875 -0.0656 0.0197 0.062 Uiso 1 1 calc R A .
C57 C 0.2538(4) 0.1644(4) -0.0578(2) 0.0517(11) Uani 1 1 d . . .
H57 H 0.2520 0.1963 -0.1023 0.062 Uiso 1 1 calc R A .
C58 C 0.2134(5) -0.0298(4) 0.0305(2) 0.0590(13) Uani 1 1 d . A .
H58A H 0.2138 -0.0635 0.0741 0.071 Uiso 1 1 calc R . .
H58B H 0.1838 -0.0905 -0.0004 0.071 Uiso 1 1 calc R . .
C59 C 0.1318(4) 0.1293(5) -0.0428(3) 0.0592(13) Uani 1 1 d . A .
H59A H 0.1012 0.0695 -0.0739 0.071 Uiso 1 1 calc R . .
H59B H 0.0802 0.1988 -0.0465 0.071 Uiso 1 1 calc R . .
C60 C 0.3347(4) 0.0568(4) -0.0522(2) 0.0521(11) Uani 1 1 d . A .
H60A H 0.4142 0.0803 -0.0615 0.063 Uiso 1 1 calc R . .
H60B H 0.3073 -0.0036 -0.0837 0.063 Uiso 1 1 calc R . .

loop_
_atom_site_aniso_label
_atom_site_aniso_U_11
_atom_site_aniso_U_22
_atom_site_aniso_U_33
_atom_site_aniso_U_23
_atom_site_aniso_U_13
_atom_site_aniso_U_12
Zr1 0.0380(2) 0.0368(2) 0.03077(19) -0.00006(15) 0.00128(14) -0.00164(16)
C11 0.059(7) 0.059(6) 0.036(4) 0.008(4) -0.001(5) 0.003(5)
C12 0.050(5) 0.067(7) 0.034(4) -0.004(5) -0.006(4) -0.005(6)
C13 0.059(7) 0.059(6) 0.039(5) -0.014(4) 0.005(5) 0.000(6)
C14 0.053(6) 0.067(7) 0.039(4) 0.002(5) 0.011(4) 0.003(6)
C15 0.055(6) 0.062(6) 0.032(4) 0.006(5) 0.004(5) -0.007(5)
C11A 0.055(6) 0.056(7) 0.035(4) 0.011(5) -0.004(4) 0.004(5)
C12A 0.057(7) 0.057(7) 0.032(4) -0.006(4) -0.001(5) -0.005(5)
C13A 0.061(7) 0.052(6) 0.043(5) -0.004(4) 0.012(5) 0.011(5)
C14A 0.055(5) 0.062(7) 0.030(4) 0.003(5) 0.009(4) -0.010(5)
C15A 0.065(7) 0.055(5) 0.046(5) 0.005(4) 0.016(6) -0.002(6)
Cl1 0.0602(7) 0.0395(5) 0.0530(6) -0.0054(4) -0.0027(5) 0.0045(5)
Cl2 0.0407(5) 0.0651(7) 0.0506(6) -0.0032(5) 0.0022(4) -0.0069(5)
Cl3 0.0622(7) 0.0366(5) 0.0603(6) 0.0026(5) -0.0042(5) -0.0047(5)
O1 0.0347(13) 0.0431(15) 0.0330(13) 0.0000(11) 0.0020(10) -0.0019(11)
C2 0.040(2) 0.0358(19) 0.0334(18) -0.0029(15) 0.0046(15) -0.0015(16)
N3 0.0374(17) 0.0476(19) 0.0374(17) -0.0015(15) 0.0000(13) -0.0041(15)
C4 0.038(2) 0.039(2) 0.0349(18) 0.0002(16) -0.0022(15) 0.0033(16)
N5 0.0372(17) 0.0417(18) 0.0342(16) -0.0079(14) 0.0040(13) -0.0007(14)
C21 0.040(2) 0.0373(19) 0.0331(18) 0.0007(15) 0.0033(15) -0.0044(16)
N22 0.0393(17) 0.0395(17) 0.0366(16) -0.0001(14) 0.0036(13) -0.0040(14)
C23 0.041(2) 0.054(3) 0.041(2) 0.0029(18) 0.0059(17) -0.0050(19)
C24 0.057(3) 0.059(3) 0.039(2) 0.005(2) 0.0122(19) 0.000(2)
C25 0.057(3) 0.066(3) 0.0303(19) 0.0012(19) 0.0063(18) 0.002(2)
C26 0.045(2) 0.056(3) 0.0341(19) -0.0019(18) -0.0001(16) 0.000(2)
C41 0.041(2) 0.041(2) 0.042(2) -0.0086(17) -0.0081(16) 0.0048(17)
N42 0.055(2) 0.068(3) 0.0411(19) -0.0116(18) 0.0021(17) 0.004(2)
C43 0.072(3) 0.092(4) 0.048(3) -0.024(3) 0.001(2) 0.017(3)
C44 0.075(4) 0.083(4) 0.068(3) -0.040(3) -0.018(3) 0.029(3)
C45 0.061(3) 0.052(3) 0.099(4) -0.030(3) -0.022(3) 0.010(3)
C46 0.045(2) 0.049(3) 0.072(3) -0.013(2) -0.005(2) 0.006(2)
C51 0.0370(19) 0.040(2) 0.0377(19) -0.0054(16) 0.0011(15) -0.0025(16)
C52 0.044(2) 0.067(3) 0.055(3) -0.020(2) 0.011(2) -0.010(2)
C53 0.050(2) 0.049(2) 0.044(2) -0.0068(19) -0.0030(19) 0.009(2)
C54 0.061(3) 0.042(2) 0.044(2) -0.0004(18) -0.002(2) -0.006(2)
C55 0.046(3) 0.069(3) 0.069(3) -0.025(3) 0.014(2) -0.021(2)
C56 0.065(3) 0.040(2) 0.050(2) -0.0084(19) -0.005(2) 0.010(2)
C57 0.065(3) 0.048(2) 0.040(2) 0.0005(19) -0.008(2) -0.003(2)
C58 0.084(4) 0.047(3) 0.046(2) -0.003(2) 0.002(2) -0.015(3)
C59 0.053(3) 0.053(3) 0.069(3) -0.018(2) -0.015(2) 0.002(2)
C60 0.057(3) 0.056(3) 0.044(2) -0.016(2) 0.005(2) 0.000(2)

loop_
_atom_type_symbol
_atom_type_description
_atom_type_scat_dispersion_real
_atom_type_scat_dispersion_imag
_atom_type_scat_source
C C 0.0033 0.0016 'International Tables Vol C Tables 4.2.6.8 and 6.1.1.4'
H H 0.0000 0.0000 'International Tables Vol C Tables 4.2.6.8 and 6.1.1.4'
N N 0.0061 0.0033 'International Tables Vol C Tables 4.2.6.8 and 6.1.1.4'
O O 0.0106 0.0060 'International Tables Vol C Tables 4.2.6.8 and 6.1.1.4'
Cl Cl 0.1484 0.1585 'International Tables Vol C Tables 4.2.6.8 and 6.1.1.4'
Zr Zr -2.9673 0.5597 'International Tables Vol C Tables 4.2.6.8 and 6.1.1.4'

loop_
_geom_angle_atom_site_label_1
_geom_angle_atom_site_label_2
_geom_angle_atom_site_label_3
_geom_angle
O1 Zr1 N22 68.94(10)
O1 Zr1 Cl2 154.37(7)
N22 Zr1 Cl2 85.53(8)
O1 Zr1 C14 79.0(3)
N22 Zr1 C14 144.0(3)
Cl2 Zr1 C14 124.4(4)
O1 Zr1 Cl1 84.26(8)
N22 Zr1 Cl1 75.42(8)
Cl2 Zr1 Cl1 91.71(4)
C14 Zr1 Cl1 118.2(4)
O1 Zr1 C15 79.4(4)
N22 Zr1 C15 144.4(3)
Cl2 Zr1 C15 125.6(4)
C14 Zr1 C15 32.9(3)
Cl1 Zr1 C15 85.8(4)
O1 Zr1 C13A 88.1(4)
N22 Zr1 C13A 145.4(3)
Cl2 Zr1 C13A 113.5(4)
C14 Zr1 C13A 13.2(3)
Cl1 Zr1 C13A 129.3(3)
C15 Zr1 C13A 43.6(4)
O1 Zr1 C12A 120.4(4)
N22 Zr1 C12A 159.0(3)
Cl2 Zr1 C12A 83.0(4)
C14 Zr1 C12A 41.6(4)
Cl1 Zr1 C12A 122.4(4)
C15 Zr1 C12A 54.7(4)
C13A Zr1 C12A 32.7(3)
O1 Zr1 C13 109.7(4)
N22 Zr1 C13 153.1(3)
Cl2 Zr1 C13 91.9(4)
C14 Zr1 C13 32.8(3)
Cl1 Zr1 C13 131.4(3)
C15 Zr1 C13 54.0(4)
C13A Zr1 C13 21.7(4)
C12A Zr1 C13 12.7(3)
O1 Zr1 C11A 123.0(4)
N22 Zr1 C11A 160.6(3)
Cl2 Zr1 C11A 82.2(4)
C14 Zr1 C11A 54.6(4)
Cl1 Zr1 C11A 90.0(4)
C15 Zr1 C11A 43.6(4)
C13A Zr1 C11A 53.9(4)
C12A Zr1 C11A 32.4(3)
C13 Zr1 C11A 42.8(4)
O1 Zr1 Cl3 83.85(8)
N22 Zr1 Cl3 75.33(8)
Cl2 Zr1 Cl3 87.61(4)
C14 Zr1 Cl3 85.5(4)
Cl1 Zr1 Cl3 150.71(4)
C15 Zr1 Cl3 118.0(4)
C13A Zr1 Cl3 76.9(3)
C12A Zr1 Cl3 86.6(4)
C13 Zr1 Cl3 77.8(3)
C11A Zr1 Cl3 118.8(4)
O1 Zr1 C15A 93.4(5)
N22 Zr1 C15A 147.9(3)
Cl2 Zr1 C15A 110.3(5)
C14 Zr1 C15A 46.4(4)
Cl1 Zr1 C15A 76.3(3)
C15 Zr1 C15A 17.7(3)
C13A Zr1 C15A 54.2(4)
C12A Zr1 C15A 53.2(4)
C13 Zr1 C15A 57.2(4)
C11A Zr1 C15A 31.2(4)
Cl3 Zr1 C15A 131.1(3)
C15 C11 C12 108.6(10)
C15 C11 Zr1 72.7(5)
C12 C11 Zr1 74.3(5)
C15 C11 H11 125.7
C12 C11 H11 125.7
Zr1 C11 H11 119.1
C11 C12 C13 108.7(11)
C11 C12 Zr1 73.9(5)
C13 C12 Zr1 72.8(6)
C11 C12 H12 125.6
C13 C12 H12 125.6
Zr1 C12 H12 119.4
C12 C13 C14 106.8(11)
C12 C13 Zr1 75.2(6)
C14 C13 Zr1 72.1(6)
C12 C13 H13 126.6
C14 C13 H13 126.6
Zr1 C13 H13 118.1
C15 C14 C13 107.6(11)
C15 C14 Zr1 74.5(5)
C13 C14 Zr1 75.0(6)
C15 C14 H14 126.2
C13 C14 H14 126.2
Zr1 C14 H14 116.4
C11 C15 C14 108.2(10)
C11 C15 Zr1 75.8(6)
C14 C15 Zr1 72.6(5)
C11 C15 H15 125.9
C14 C15 H15 125.9
Zr1 C15 H15 117.7
C15A C11A C12A 109.5(11)
C15A C11A Zr1 74.7(6)
C12A C11A Zr1 73.5(5)
C15A C11A H11A 125.3
C12A C11A H11A 125.3
Zr1 C11A H11A 118.3
C11A C12A C13A 108.0(11)
C11A C12A Zr1 74.1(5)
C13A C12A Zr1 73.5(6)
C11A C12A H12A 126.0
C13A C12A H12A 126.0
Zr1 C12A H12A 118.4
C14A C13A C12A 106.0(10)
C14A C13A Zr1 74.4(6)
C12A C13A Zr1 73.8(6)
C14A C13A H13A 127.0
C12A C13A H13A 127.0
Zr1 C13A H13A 117.0
C15A C14A C13A 108.7(10)
C15A C14A Zr1 73.8(6)
C13A C14A Zr1 73.0(6)
C15A C14A H14A 125.6
C13A C14A H14A 125.6
Zr1 C14A H14A 119.4
C11A C15A C14A 107.8(10)
C11A C15A Zr1 74.1(6)
C14A C15A Zr1 73.8(6)
C11A C15A H15A 126.1
C14A C15A H15A 126.1
Zr1 C15A H15A 117.9
C2 O1 Zr1 123.9(2)
O1 C2 N3 125.9(4)
O1 C2 C21 117.3(3)
N3 C2 C21 116.7(3)
C2 N3 C4 121.7(3)
N5 C4 N3 121.0(4)
N5 C4 C41 114.7(4)
N3 C4 C41 124.0(4)
C4 N5 C51 130.0(3)
C4 N5 H5 111(3)
C51 N5 H5 119(3)
N22 C21 C26 122.6(4)
N22 C21 C2 114.0(3)
C26 C21 C2 123.4(4)
C23 N22 C21 117.1(3)
C23 N22 Zr1 128.0(3)
C21 N22 Zr1 114.9(2)
N22 C23 C24 123.8(4)
N22 C23 H23 118.1
C24 C23 H23 118.1
C25 C24 C23 118.6(4)
C25 C24 H24 120.7
C23 C24 H24 120.7
C24 C25 C26 119.1(4)
C24 C25 H25 120.5
C26 C25 H25 120.5
C25 C26 C21 118.7(4)
C25 C26 H26 120.6
C21 C26 H26 120.6
N42 C41 C46 124.1(4)
N42 C41 C4 114.1(4)
C46 C41 C4 121.7(4)
C43 N42 C41 117.5(5)
N42 C43 C44 123.3(6)
N42 C43 H43 118.4
C44 C43 H43 118.4
C45 C44 C43 119.5(5)
C45 C44 H44 120.2
C43 C44 H44 120.2
C44 C45 C46 118.8(5)
C44 C45 H45 120.6
C46 C45 H45 120.6
C41 C46 C45 116.9(5)
C41 C46 H46 121.6
C45 C46 H46 121.6
N5 C51 C53 111.6(3)
N5 C51 C54 111.7(3)
C53 C51 C54 110.1(3)
N5 C51 C52 105.6(3)
C53 C51 C52 108.4(4)
C54 C51 C52 109.2(4)
C55 C52 C51 109.9(4)
C55 C52 H52A 109.7
C51 C52 H52A 109.7
C55 C52 H52B 109.7
C51 C52 H52B 109.7
H52A C52 H52B 108.2
C51 C53 C56 109.4(3)
C51 C53 H53A 109.8
C56 C53 H53A 109.8
C51 C53 H53B 109.8
C56 C53 H53B 109.8
H53A C53 H53B 108.2
C51 C54 C57 109.0(4)
C51 C54 H54A 109.9
C57 C54 H54A 109.9
C51 C54 H54B 109.9
C57 C54 H54B 109.9
H54A C54 H54B 108.3
C52 C55 C59 109.7(4)
C52 C55 C58 109.3(4)
C59 C55 C58 109.2(4)
C52 C55 H55 109.5
C59 C55 H55 109.5
C58 C55 H55 109.5
C58 C56 C60 109.3(4)
C58 C56 C53 110.3(4)
C60 C56 C53 108.4(4)
C58 C56 H56 109.6
C60 C56 H56 109.6
C53 C56 H56 109.6
C59 C57 C60 110.0(4)
C59 C57 C54 110.1(4)
C60 C57 C54 108.5(4)
C59 C57 H57 109.4
C60 C57 H57 109.4
C54 C57 H57 109.4
C56 C58 C55 109.7(4)
C56 C58 H58A 109.7
C55 C58 H58A 109.7
C56 C58 H58B 109.7
C55 C58 H58B 109.7
H58A C58 H58B 108.2
C57 C59 C55 110.0(4)
C57 C59 H59A 109.7
C55 C59 H59A 109.7
C57 C59 H59B 109.7
C55 C59 H59B 109.7
H59A C59 H59B 108.2
C57 C60 C56 109.7(4)
C57 C60 H60A 109.7
C56 C60 H60A 109.7
C57 C60 H60B 109.7
C56 C60 H60B 109.7
H60A C60 H60B 108.2

loop_
_geom_bond_atom_site_label_1
_geom_bond_atom_site_label_2
_geom_bond_distance
Zr1 O1 2.196(3)
Zr1 N22 2.424(3)
Zr1 Cl2 2.4697(12)
Zr1 C14 2.475(10)
Zr1 Cl1 2.4831(11)
Zr1 C15 2.500(9)
Zr1 C13A 2.503(10)
Zr1 C12A 2.507(10)
Zr1 C13 2.512(10)
Zr1 C11A 2.514(9)
Zr1 Cl3 2.5151(12)
Zr1 C15A 2.520(9)
C11 C15 1.368(15)
C11 C12 1.391(11)
C11 H11 0.9400
C12 C13 1.392(12)
C12 H12 0.9400
C13 C14 1.411(12)
C13 H13 0.9400
C14 C15 1.407(12)
C14 H14 0.9400
C15 H15 0.9400
C11A C15A 1.354(15)
C11A C12A 1.401(12)
C11A H11A 0.9400
C12A C13A 1.410(11)
C12A H12A 0.9400
C13A C14A 1.410(12)
C13A H13A 0.9400
C14A C15A 1.405(11)
C14A H14A 0.9400
C15A H15A 0.9400
O1 C2 1.272(4)
C2 N3 1.312(5)
C2 C21 1.486(5)
N3 C4 1.335(5)
C4 N5 1.315(5)
C4 C41 1.500(5)
N5 C51 1.480(5)
N5 H5 0.85(4)
C21 N22 1.350(5)
C21 C26 1.387(5)
N22 C23 1.322(5)
C23 C24 1.386(6)
C23 H23 0.9400
C24 C25 1.367(7)
C24 H24 0.9400
C25 C26 1.378(6)
C25 H25 0.9400
C26 H26 0.9400
C41 N42 1.338(6)
C41 C46 1.380(6)
N42 C43 1.322(6)
C43 C44 1.371(9)
C43 H43 0.9400
C44 C45 1.367(10)
C44 H44 0.9400
C45 C46 1.410(7)
C45 H45 0.9400
C46 H46 0.9400
C51 C53 1.526(6)
C51 C54 1.530(6)
C51 C52 1.544(6)
C52 C55 1.522(6)
C52 H52A 0.9800
C52 H52B 0.9800
C53 C56 1.541(6)
C53 H53A 0.9800
C53 H53B 0.9800
C54 C57 1.546(6)
C54 H54A 0.9800
C54 H54B 0.9800
C55 C59 1.522(8)
C55 C58 1.530(8)
C55 H55 0.9900
C56 C58 1.506(7)
C56 C60 1.538(7)
C56 H56 0.9900
C57 C59 1.505(7)
C57 C60 1.524(7)
C57 H57 0.9900
C58 H58A 0.9800
C58 H58B 0.9800
C59 H59A 0.9800
C59 H59B 0.9800
C60 H60A 0.9800
C60 H60B 0.9800

loop_
_geom_hbond_atom_site_label_D
_geom_hbond_atom_site_label_H
_geom_hbond_atom_site_label_A
_geom_hbond_distance_DH
_geom_hbond_distance_HA
_geom_hbond_distance_DA
_geom_hbond_angle_DHA
_geom_hbond_site_symmetry_A
N5 H5 N42 0.85(4) 2.17(4) 2.642(5) 115(3) .
N5 H5 Cl2 0.85(4) 2.85(4) 3.588(4) 147(3) 1_455

loop_
_geom_torsion_atom_site_label_1
_geom_torsion_atom_site_label_2
_geom_torsion_atom_site_label_3
_geom_torsion_atom_site_label_4
_geom_torsion
O1 Zr1 C11 C15 -21.6(10)
N22 Zr1 C11 C15 -102.1(8)
Cl2 Zr1 C11 C15 168.0(9)
C14 Zr1 C11 C15 38.0(6)
Cl1 Zr1 C11 C15 -101.3(10)
C13A Zr1 C11 C15 53.2(7)
C12A Zr1 C11 C15 92.8(8)
C13 Zr1 C11 C15 79.3(8)
C11A Zr1 C11 C15 126.2(16)
Cl3 Zr1 C11 C15 76.9(12)
C15A Zr1 C11 C15 -20.1(14)
O1 Zr1 C11 C12 -137.3(9)
N22 Zr1 C11 C12 142.2(6)
Cl2 Zr1 C11 C12 52.3(9)
C14 Zr1 C11 C12 -77.8(8)
Cl1 Zr1 C11 C12 143.0(10)
C15 Zr1 C11 C12 -115.7(11)
C13A Zr1 C11 C12 -62.5(7)
C12A Zr1 C11 C12 -22.9(6)
C13 Zr1 C11 C12 -36.4(7)
C11A Zr1 C11 C12 10.4(12)
Cl3 Zr1 C11 C12 -38.8(12)
C15A Zr1 C11 C12 -136(2)
C15 C11 C12 C13 -0.2(13)
Zr1 C11 C12 C13 65.0(8)
C15 C11 C12 Zr1 -65.2(7)
O1 Zr1 C12 C11 56.7(12)
N22 Zr1 C12 C11 -122.5(9)
Cl2 Zr1 C12 C11 -125.6(10)
C14 Zr1 C12 C11 77.7(8)
Cl1 Zr1 C12 C11 -37.3(10)
C15 Zr1 C12 C11 36.3(7)
C13A Zr1 C12 C11 93.5(8)
C12A Zr1 C12 C11 124.5(14)
C13 Zr1 C12 C11 116.1(11)
C11A Zr1 C12 C11 -11.7(14)
Cl3 Zr1 C12 C11 150.8(9)
C15A Zr1 C12 C11 15.5(7)
O1 Zr1 C12 C13 -59.3(12)
N22 Zr1 C12 C13 121.4(11)
Cl2 Zr1 C12 C13 118.4(10)
C14 Zr1 C12 C13 -38.3(7)
Cl1 Zr1 C12 C13 -153.4(9)
C15 Zr1 C12 C13 -79.8(8)
C13A Zr1 C12 C13 -22.5(7)
C12A Zr1 C12 C13 8.5(12)
C11A Zr1 C12 C13 -128(2)
Cl3 Zr1 C12 C13 34.7(10)
C15A Zr1 C12 C13 -100.5(9)
C11 C12 C13 C14 0.0(13)
Zr1 C12 C13 C14 65.7(8)
C11 C12 C13 Zr1 -65.7(8)
O1 Zr1 C13 C12 135.5(9)
N22 Zr1 C13 C12 -142.4(6)
Cl2 Zr1 C13 C12 -58.5(9)
C14 Zr1 C13 C12 113.6(12)
Cl1 Zr1 C13 C12 35.5(12)
C15 Zr1 C13 C12 75.6(8)
C13A Zr1 C13 C12 129.3(14)
C12A Zr1 C13 C12 -13.0(19)
C11A Zr1 C13 C12 17.8(7)
Cl3 Zr1 C13 C12 -145.6(10)
C15A Zr1 C13 C12 54.5(7)
O1 Zr1 C13 C14 21.9(11)
N22 Zr1 C13 C14 104.0(9)
Cl2 Zr1 C13 C14 -172.1(10)
Cl1 Zr1 C13 C14 -78.1(12)
C15 Zr1 C13 C14 -38.0(7)
C13A Zr1 C13 C14 15.7(10)
C12A Zr1 C13 C14 -127(3)
C11A Zr1 C13 C14 -95.8(10)
Cl3 Zr1 C13 C14 100.8(10)
C15A Zr1 C13 C14 -59.1(7)
C12 C13 C14 C15 0.2(13)
Zr1 C13 C14 C15 68.0(7)
C12 C13 C14 Zr1 -67.8(8)
O1 Zr1 C14 C15 87.5(9)
N22 Zr1 C14 C15 114.7(7)
Cl2 Zr1 C14 C15 -103.9(10)
Cl1 Zr1 C14 C15 10.2(10)
C13A Zr1 C14 C15 -140(3)
C12A Zr1 C14 C15 -98.0(9)
C13 Zr1 C14 C15 -113.5(11)
C11A Zr1 C14 C15 -57.5(8)
Cl3 Zr1 C14 C15 172.1(9)
C15A Zr1 C14 C15 -18.1(6)
O1 Zr1 C14 C13 -159.0(11)
N22 Zr1 C14 C13 -131.8(7)
Cl2 Zr1 C14 C13 9.6(12)
Cl1 Zr1 C14 C13 123.7(10)
C15 Zr1 C14 C13 113.5(11)
C13A Zr1 C14 C13 -26.1(19)
C12A Zr1 C14 C13 15.5(8)
C11A Zr1 C14 C13 56.0(8)
Cl3 Zr1 C14 C13 -74.4(10)
C15A Zr1 C14 C13 95.5(9)
C12 C11 C15 C14 0.3(12)
Zr1 C11 C15 C14 -65.9(7)
C12 C11 C15 Zr1 66.2(8)
C13 C14 C15 C11 -0.3(12)
Zr1 C14 C15 C11 68.0(7)
C13 C14 C15 Zr1 -68.3(8)
O1 Zr1 C15 C11 159.3(10)
N22 Zr1 C15 C11 131.9(7)
Cl2 Zr1 C15 C11 -14.7(12)
C14 Zr1 C15 C11 -114.7(11)
Cl1 Zr1 C15 C11 74.3(10)
C13A Zr1 C15 C11 -102.3(9)
C12A Zr1 C15 C11 -61.0(7)
C13 Zr1 C15 C11 -76.7(7)
C11A Zr1 C15 C11 -20.2(6)
Cl3 Zr1 C15 C11 -123.6(10)
C15A Zr1 C15 C11 17.6(12)
O1 Zr1 C15 C14 -86.1(9)
N22 Zr1 C15 C14 -113.5(7)
Cl2 Zr1 C15 C14 99.9(10)
Cl1 Zr1 C15 C14 -171.0(9)
C13A Zr1 C15 C14 12.3(8)
C12A Zr1 C15 C14 53.6(7)
C13 Zr1 C15 C14 38.0(6)
C11A Zr1 C15 C14 94.5(9)
Cl3 Zr1 C15 C14 -9.0(10)
C15A Zr1 C15 C14 132.3(15)
O1 Zr1 C11A C15A 20.4(12)
N22 Zr1 C11A C15A -103.5(12)
Cl2 Zr1 C11A C15A -154.5(10)
C14 Zr1 C11A C15A 62.6(7)
Cl1 Zr1 C11A C15A -62.8(9)
C15 Zr1 C11A C15A 21.0(6)
C13A Zr1 C11A C15A 78.8(8)
C12A Zr1 C11A C15A 116.2(11)
C13 Zr1 C11A C15A 104.0(9)
Cl3 Zr1 C11A C15A 122.6(10)
O1 Zr1 C11A C12A -95.8(11)
N22 Zr1 C11A C12A 140.4(9)
Cl2 Zr1 C11A C12A 89.3(10)
C14 Zr1 C11A C12A -53.6(8)
Cl1 Zr1 C11A C12A -179.0(10)
C15 Zr1 C11A C12A -95.1(9)
C13A Zr1 C11A C12A -37.4(7)
C13 Zr1 C11A C12A -12.2(8)
Cl3 Zr1 C11A C12A 6.4(11)
C15A Zr1 C11A C12A -116.2(11)
C15A C11A C12A C13A -0.4(13)
Zr1 C11A C12A C13A 66.2(8)
C15A C11A C12A Zr1 -66.6(8)
O1 Zr1 C12A C11A 104.8(11)
N22 Zr1 C12A C11A -143.9(8)
Cl2 Zr1 C12A C11A -86.4(10)
C14 Zr1 C12A C11A 98.5(9)
Cl1 Zr1 C12A C11A 1.2(12)
C15 Zr1 C12A C11A 57.4(8)
C13A Zr1 C12A C11A 114.8(11)
C13 Zr1 C12A C11A 140(3)
Cl3 Zr1 C12A C11A -174.4(10)
C15A Zr1 C12A C11A 35.5(7)
O1 Zr1 C12A C13A -10.0(11)
N22 Zr1 C12A C13A 101.3(10)
Cl2 Zr1 C12A C13A 158.9(10)
C14 Zr1 C12A C13A -16.3(7)
Cl1 Zr1 C12A C13A -113.6(10)
C15 Zr1 C12A C13A -57.4(7)
C13 Zr1 C12A C13A 25(2)
C11A Zr1 C12A C13A -114.8(11)
Cl3 Zr1 C12A C13A 70.9(9)
C15A Zr1 C12A C13A -79.3(8)
C11A C12A C13A C14A 1.4(13)
Zr1 C12A C13A C14A 68.0(8)
C11A C12A C13A Zr1 -66.6(8)
O1 Zr1 C13A C14A 59.2(10)
N22 Zr1 C13A C14A 106.1(8)
Cl2 Zr1 C13A C14A -135.2(10)
C14 Zr1 C13A C14A 13.1(18)
Cl1 Zr1 C13A C14A -21.8(13)
C15 Zr1 C13A C14A -17.5(7)
C12A Zr1 C13A C14A -112.2(11)
C13 Zr1 C13A C14A -126.7(13)
C11A Zr1 C13A C14A -75.2(8)
Cl3 Zr1 C13A C14A 143.3(11)
C15A Zr1 C13A C14A -36.4(6)
O1 Zr1 C13A C12A 171.4(9)
N22 Zr1 C13A C12A -141.7(7)
Cl2 Zr1 C13A C12A -23.0(10)
C14 Zr1 C13A C12A 125(3)
Cl1 Zr1 C13A C12A 90.4(11)
C15 Zr1 C13A C12A 94.7(9)
C13 Zr1 C13A C12A -14.5(11)
C11A Zr1 C13A C12A 37.0(7)
Cl3 Zr1 C13A C12A -104.5(10)
C15A Zr1 C13A C12A 75.8(8)
C12A C13A C14A C15A -1.9(13)
Zr1 C13A C14A C15A 65.7(8)
C12A C13A C14A Zr1 -67.6(8)
O1 Zr1 C14A C15A 128.3(11)
N22 Zr1 C14A C15A 124.3(7)
Cl2 Zr1 C14A C15A -53.3(13)
C14 Zr1 C14A C15A -124.7(14)
Cl1 Zr1 C14A C15A 47.1(10)
C15 Zr1 C14A C15A 12.5(14)
C13A Zr1 C14A C15A -116.0(11)
C12A Zr1 C14A C15A -77.4(8)
C13 Zr1 C14A C15A -92.6(8)
C11A Zr1 C14A C15A -36.4(7)
Cl3 Zr1 C14A C15A -152.7(9)
O1 Zr1 C14A C13A -115.7(11)
N22 Zr1 C14A C13A -119.7(7)
Cl2 Zr1 C14A C13A 62.7(13)
C14 Zr1 C14A C13A -8.7(12)
Cl1 Zr1 C14A C13A 163.1(10)
C15 Zr1 C14A C13A 129(2)
C12A Zr1 C14A C13A 38.7(7)
C13 Zr1 C14A C13A 23.4(6)
C11A Zr1 C14A C13A 79.6(8)
Cl3 Zr1 C14A C13A -36.7(10)
C15A Zr1 C14A C13A 116.0(11)
C12A C11A C15A C14A -0.8(13)
Zr1 C11A C15A C14A -66.7(8)
C12A C11A C15A Zr1 65.9(8)
C13A C14A C15A C11A 1.7(13)
Zr1 C14A C15A C11A 66.9(8)
C13A C14A C15A Zr1 -65.1(8)
O1 Zr1 C15A C11A -163.0(9)
N22 Zr1 C15A C11A 142.7(6)
Cl2 Zr1 C15A C11A 27.0(10)
C14 Zr1 C15A C11A -91.7(9)
Cl1 Zr1 C15A C11A 113.7(10)
C15 Zr1 C15A C11A -125.3(16)
C13A Zr1 C15A C11A -77.8(8)
C12A Zr1 C15A C11A -36.9(6)
C13 Zr1 C15A C11A -51.7(7)
Cl3 Zr1 C15A C11A -78.2(12)
O1 Zr1 C15A C14A -48.5(9)
N22 Zr1 C15A C14A -102.9(8)
Cl2 Zr1 C15A C14A 141.5(9)
C14 Zr1 C15A C14A 22.8(6)
Cl1 Zr1 C15A C14A -131.8(10)
C15 Zr1 C15A C14A -10.9(12)
C13A Zr1 C15A C14A 36.6(7)
C12A Zr1 C15A C14A 77.5(8)
C13 Zr1 C15A C14A 62.8(7)
C11A Zr1 C15A C14A 114.5(11)
Cl3 Zr1 C15A C14A 36.3(13)
N22 Zr1 O1 C2 -9.2(3)
Cl2 Zr1 O1 C2 -3.9(4)
C14 Zr1 O1 C2 154.0(5)
Cl1 Zr1 O1 C2 -85.8(3)
C15 Zr1 O1 C2 -172.5(5)
C13A Zr1 O1 C2 144.4(4)
C12A Zr1 O1 C2 149.8(5)
C13 Zr1 O1 C2 142.1(4)
C11A Zr1 O1 C2 -172.1(5)
Cl3 Zr1 O1 C2 67.4(3)
C15A Zr1 O1 C2 -161.7(4)
Zr1 O1 C2 N3 -172.5(3)
Zr1 O1 C2 C21 11.5(5)
O1 C2 N3 C4 15.0(6)
C21 C2 N3 C4 -169.0(4)
C2 N3 C4 N5 -143.8(4)
C2 N3 C4 C41 42.4(6)
N3 C4 N5 C51 5.8(7)
C41 C4 N5 C51 -179.8(4)
O1 C2 C21 N22 -5.1(5)
N3 C2 C21 N22 178.5(4)
O1 C2 C21 C26 174.1(4)
N3 C2 C21 C26 -2.3(6)
C26 C21 N22 C23 -1.0(6)
C2 C21 N22 C23 178.2(4)
C26 C21 N22 Zr1 178.5(3)
C2 C21 N22 Zr1 -2.3(4)
O1 Zr1 N22 C23 -175.0(4)
Cl2 Zr1 N22 C23 7.3(4)
C14 Zr1 N22 C23 156.2(8)
Cl1 Zr1 N22 C23 -85.7(4)
C15 Zr1 N22 C23 -146.0(9)
C13A Zr1 N22 C23 133.5(8)
C12A Zr1 N22 C23 64.4(13)
C13 Zr1 N22 C23 92.7(9)
C11A Zr1 N22 C23 -43.3(15)
Cl3 Zr1 N22 C23 96.0(4)
C15A Zr1 N22 C23 -114.7(9)
O1 Zr1 N22 C21 5.5(3)
Cl2 Zr1 N22 C21 -172.2(3)
C14 Zr1 N22 C21 -23.3(8)
Cl1 Zr1 N22 C21 94.9(3)
C15 Zr1 N22 C21 34.5(9)
C13A Zr1 N22 C21 -46.0(8)
C12A Zr1 N22 C21 -115.1(12)
C13 Zr1 N22 C21 -86.7(9)
C11A Zr1 N22 C21 137.2(14)
Cl3 Zr1 N22 C21 -83.5(3)
C15A Zr1 N22 C21 65.9(9)
C21 N22 C23 C24 -0.2(7)
Zr1 N22 C23 C24 -179.7(3)
N22 C23 C24 C25 1.0(7)
C23 C24 C25 C26 -0.5(7)
C24 C25 C26 C21 -0.7(7)
N22 C21 C26 C25 1.5(7)
C2 C21 C26 C25 -177.6(4)
N5 C4 C41 N42 23.1(5)
N3 C4 C41 N42 -162.7(4)
N5 C4 C41 C46 -155.2(4)
N3 C4 C41 C46 19.0(6)
C46 C41 N42 C43 0.7(7)
C4 C41 N42 C43 -177.5(4)
C41 N42 C43 C44 -1.2(8)
N42 C43 C44 C45 1.2(9)
C43 C44 C45 C46 -0.6(9)
N42 C41 C46 C45 -0.2(7)
C4 C41 C46 C45 177.9(4)
C44 C45 C46 C41 0.2(7)
C4 N5 C51 C53 62.4(5)
C4 N5 C51 C54 -61.3(5)
C4 N5 C51 C52 -180.0(4)
N5 C51 C52 C55 179.6(4)
C53 C51 C52 C55 -60.6(5)
C54 C51 C52 C55 59.4(5)
N5 C51 C53 C56 175.3(4)
C54 C51 C53 C56 -60.1(5)
C52 C51 C53 C56 59.4(5)
N5 C51 C54 C57 -175.3(4)
C53 C51 C54 C57 60.1(5)
C52 C51 C54 C57 -58.8(5)
C51 C52 C55 C59 -59.3(6)
C51 C52 C55 C58 60.4(6)
C51 C53 C56 C58 -59.9(5)
C51 C53 C56 C60 59.9(5)
C51 C54 C57 C59 59.9(5)
C51 C54 C57 C60 -60.5(5)
C60 C56 C58 C55 -59.8(5)
C53 C56 C58 C55 59.4(5)
C52 C55 C58 C56 -59.6(5)
C59 C55 C58 C56 60.4(5)
C60 C57 C59 C55 59.4(5)
C54 C57 C59 C55 -60.2(5)
C52 C55 C59 C57 59.9(5)
C58 C55 C59 C57 -59.8(5)
C59 C57 C60 C56 -58.7(5)
C54 C57 C60 C56 61.8(5)
C58 C56 C60 C57 58.9(5)
C53 C56 C60 C57 -61.4(5)
